data_2229928
loop_
_publ_author_name
'Reinert, Thorben'
'Boeckmann, Jan'
'N\"ather, Christian'

_publ_section_title
;
 Bis(pyridazine-\k<i>N</i>)bis(selenocyanato-\k<i>N</i>)zinc
;
_journal_coeditor_code BT5509
_journal_issue 5
_journal_name_full 'Acta Crystallographica Section E'
_journal_page_first m567
_journal_paper_doi 10.1107/S1600536811012621
_journal_volume 67
_journal_year 2011
_chemical_formula_iupac '[Zn (N C Se)2 (C4 H4 N2)2]'
_chemical_formula_moiety 'C10 H8 N6 Se2 Zn'
_chemical_formula_sum 'C10 H8 N6 Se2 Zn'
_chemical_formula_weight 435.51
_chemical_name_systematic
;
Bis(pyridazine-\k<i>N</i>)bis(selenocyanato-\k<i>N</i>)zinc
;
_space_group_IT_number 15
_symmetry_cell_setting monoclinic
_symmetry_space_group_name_Hall '-C 2yc'
_symmetry_space_group_name_H-M 'C 1 2/c 1'
_atom_sites_solution_hydrogens geom
_atom_sites_solution_primary direct
_atom_sites_solution_secondary difmap
_audit_creation_method SHELXL-97
_cell_angle_alpha 90.00
_cell_angle_beta 94.981(6)
_cell_angle_gamma 90.00
_cell_formula_units_Z 4
_cell_length_a 15.1521(10)
_cell_length_b 5.6783(4)
_cell_length_c 17.4855(13)
_cell_measurement_reflns_used 9054
_cell_measurement_temperature 293(2)
_cell_measurement_theta_max 27.00
_cell_measurement_theta_min 2.34
_cell_volume 1498.74(18)
_computing_cell_refinement 'X-AREA (Stoe & Cie, 2008)'
_computing_data_collection 'X-AREA (Stoe & Cie, 2008)'
_computing_data_reduction 'X-AREA (Stoe & Cie, 2008)'
_computing_molecular_graphics 'XP in SHELXTL (Sheldrick, 2008) and DIAMOND (Brandenburg, 2011)'
_computing_publication_material
;
SHELXL97 (Sheldrick, 2008)
;
_computing_structure_refinement 'SHELXL97 (Sheldrick, 2008)'
_computing_structure_solution 'SHELXS97 (Sheldrick, 2008)'
_diffrn_ambient_temperature 293(2)
_diffrn_measured_fraction_theta_full 0.992
_diffrn_measured_fraction_theta_max 0.992
_diffrn_measurement_device_type 'Stoe IPDS-2'
_diffrn_measurement_method \w
_diffrn_radiation_monochromator graphite
_diffrn_radiation_source 'fine-focus sealed tube'
_diffrn_radiation_type MoK\a
_diffrn_radiation_wavelength 0.71073
_diffrn_reflns_av_R_equivalents 0.0280
_diffrn_reflns_av_sigmaI/netI 0.0152
_diffrn_reflns_limit_h_max 19
_diffrn_reflns_limit_h_min -19
_diffrn_reflns_limit_k_max 7
_diffrn_reflns_limit_k_min -7
_diffrn_reflns_limit_l_max 22
_diffrn_reflns_limit_l_min -22
_diffrn_reflns_number 9054
_diffrn_reflns_theta_full 27.00
_diffrn_reflns_theta_max 27.00
_diffrn_reflns_theta_min 2.34
_diffrn_standards_decay_% 0
_diffrn_standards_interval_time 0
_diffrn_standards_number 0
_exptl_absorpt_coefficient_mu 6.490
_exptl_absorpt_correction_T_max 0.6635
_exptl_absorpt_correction_T_min 0.3730
_exptl_absorpt_correction_type numerical
_exptl_absorpt_process_details '(X-SHAPE and X-RED32; Stoe & Cie, 2008)'
_exptl_crystal_colour colourless
_exptl_crystal_density_diffrn 1.930
_exptl_crystal_density_method 'not measured'
_exptl_crystal_description block
_exptl_crystal_F_000 832
_exptl_crystal_size_max 0.0898
_exptl_crystal_size_mid 0.0601
_exptl_crystal_size_min 0.0352
_refine_diff_density_max 0.494
_refine_diff_density_min -0.385
_refine_ls_extinction_method none
_refine_ls_goodness_of_fit_ref 1.131
_refine_ls_hydrogen_treatment constr
_refine_ls_matrix_type full
_refine_ls_number_parameters 87
_refine_ls_number_reflns 1634
_refine_ls_number_restraints 0
_refine_ls_restrained_S_all 1.131
_refine_ls_R_factor_all 0.0638
_refine_ls_R_factor_gt 0.0458
_refine_ls_shift/su_max 0.000
_refine_ls_shift/su_mean 0.000
_refine_ls_structure_factor_coef Fsqd
_refine_ls_weighting_details 'calc w=1/[\s^2^(Fo^2^)+(0.0314P)^2^+3.5658P] where P=(Fo^2^+2Fc^2^)/3'
_refine_ls_weighting_scheme calc
_refine_ls_wR_factor_gt 0.0903
_refine_ls_wR_factor_ref 0.0972
_reflns_number_gt 1287
_reflns_number_total 1634
_reflns_threshold_expression I>2\s(I)
_cod_data_source_file bt5509.cif
_cod_data_source_block I
_cod_original_sg_symbol_H-M 'C 2/c'
_cod_database_code 2229928
_cod_database_fobs_code 2229928

loop_
_symmetry_equiv_pos_as_xyz
'x, y, z'
'-x, y, -z+1/2'
'x+1/2, y+1/2, z'
'-x+1/2, y+1/2, -z+1/2'
'-x, -y, -z'
'x, -y, z-1/2'
'-x+1/2, -y+1/2, -z'
'x+1/2, -y+1/2, z-1/2'

loop_
_atom_site_type_symbol
_atom_site_label
_atom_site_fract_x
_atom_site_fract_y
_atom_site_fract_z
_atom_site_U_iso_or_equiv
_atom_site_adp_type
_atom_site_calc_flag
_atom_site_refinement_flags
_atom_site_occupancy
_atom_site_disorder_assembly
_atom_site_disorder_group
Zn Zn1 0.5000 0.29445(12) 0.2500 0.0599(2) Uani d S 1 . .
N N1 0.4362(3) 0.4703(8) 0.3215(3) 0.0882(13) Uani d . 1 . .
C C1 0.4026(4) 0.5649(9) 0.3694(3) 0.0746(13) Uani d . 1 . .
Se Se1 0.35126(4) 0.71204(11) 0.44311(3) 0.0895(2) Uani d . 1 . .
N N11 0.5806(2) 0.0691(6) 0.31236(18) 0.0529(7) Uani d . 1 . .
N N12 0.6478(3) -0.0093(8) 0.2760(2) 0.0805(12) Uani d . 1 . .
C C11 0.6957(4) -0.1819(13) 0.3105(5) 0.110(2) Uani d . 1 . .
H H11 0.7432 -0.2417 0.2863 0.131 Uiso calc R 1 . .
C C12 0.6781(5) -0.2768(11) 0.3808(5) 0.108(2) Uani d . 1 . .
H H12 0.7132 -0.3968 0.4033 0.129 Uiso calc R 1 . .
C C13 0.6107(5) -0.1931(11) 0.4148(4) 0.1007(19) Uani d . 1 . .
H H13 0.5958 -0.2522 0.4616 0.121 Uiso calc R 1 . .
C C14 0.5640(3) -0.0171(9) 0.3784(3) 0.0747(13) Uani d . 1 . .
H H14 0.5169 0.0465 0.4022 0.090 Uiso calc R 1 . .

loop_
_atom_site_aniso_label
_atom_site_aniso_U_11
_atom_site_aniso_U_22
_atom_site_aniso_U_33
_atom_site_aniso_U_12
_atom_site_aniso_U_13
_atom_site_aniso_U_23
Zn1 0.0636(4) 0.0529(4) 0.0629(4) 0.000 0.0043(3) 0.000
N1 0.092(3) 0.080(3) 0.092(3) 0.027(2) 0.000(2) -0.027(2)
C1 0.081(3) 0.061(3) 0.079(3) 0.018(2) -0.009(2) -0.005(2)
Se1 0.1106(5) 0.0806(4) 0.0785(4) 0.0227(3) 0.0144(3) -0.0112(3)
N11 0.0485(17) 0.0543(19) 0.0559(18) 0.0004(14) 0.0047(14) -0.0038(15)
N12 0.059(2) 0.093(3) 0.093(3) 0.011(2) 0.023(2) -0.005(2)
C11 0.062(3) 0.110(5) 0.158(7) 0.019(3) 0.016(4) -0.023(5)
C12 0.093(4) 0.082(4) 0.140(6) 0.013(4) -0.039(4) 0.011(4)
C13 0.125(5) 0.085(4) 0.090(4) 0.016(4) -0.005(4) 0.019(3)
C14 0.086(3) 0.073(3) 0.067(3) 0.010(3) 0.017(2) 0.007(2)

loop_
_atom_type_symbol
_atom_type_description
_atom_type_scat_dispersion_real
_atom_type_scat_dispersion_imag
_atom_type_scat_source
C C 0.0033 0.0016 'International Tables Vol C Tables 4.2.6.8 and 6.1.1.4'
H H 0.0000 0.0000 'International Tables Vol C Tables 4.2.6.8 and 6.1.1.4'
N N 0.0061 0.0033 'International Tables Vol C Tables 4.2.6.8 and 6.1.1.4'
Se Se -0.0929 2.2259 'International Tables Vol C Tables 4.2.6.8 and 6.1.1.4'
Zn Zn 0.2839 1.4301 'International Tables Vol C Tables 4.2.6.8 and 6.1.1.4'

loop_
_geom_angle_atom_site_label_1
_geom_angle_atom_site_label_2
_geom_angle_atom_site_label_3
_geom_angle_site_symmetry_1
_geom_angle_site_symmetry_3
_geom_angle
_geom_angle_publ_flag
N1 Zn1 N1 . 2_655 117.5(3) y
N1 Zn1 N11 . 2_655 111.40(17) y
N1 Zn1 N11 2_655 2_655 106.96(16) ?
N1 Zn1 N11 . . 106.96(16) y
N1 Zn1 N11 2_655 . 111.40(17) ?
N11 Zn1 N11 2_655 . 101.48(18) y
C1 N1 Zn1 . . 173.8(4) ?
N1 C1 Se1 . . 179.7(6) ?
C14 N11 N12 . . 121.1(4) ?
C14 N11 Zn1 . . 124.3(3) ?
N12 N11 Zn1 . . 114.1(3) ?
N11 N12 C11 . . 116.2(5) ?
N12 C11 C12 . . 123.2(6) ?
N12 C11 H11 . . 118.4 ?
C12 C11 H11 . . 118.4 ?
C13 C12 C11 . . 118.4(6) ?
C13 C12 H12 . . 120.8 ?
C11 C12 H12 . . 120.8 ?
C12 C13 C14 . . 116.8(6) ?
C12 C13 H13 . . 121.6 ?
C14 C13 H13 . . 121.6 ?
N11 C14 C13 . . 124.3(5) ?
N11 C14 H14 . . 117.8 ?
C13 C14 H14 . . 117.8 ?

loop_
_geom_bond_atom_site_label_1
_geom_bond_atom_site_label_2
_geom_bond_site_symmetry_2
_geom_bond_distance
_geom_bond_publ_flag
Zn1 N1 . 1.925(4) y
Zn1 N1 2_655 1.925(4) ?
Zn1 N11 2_655 2.022(3) ?
Zn1 N11 . 2.022(3) y
N1 C1 . 1.150(6) ?
C1 Se1 . 1.772(5) ?
N11 C14 . 1.299(5) ?
N11 N12 . 1.324(5) ?
N12 C11 . 1.332(8) ?
C11 C12 . 1.389(11) ?
C11 H11 . 0.9300 ?
C12 C13 . 1.315(9) ?
C12 H12 . 0.9300 ?
C13 C14 . 1.351(8) ?
C13 H13 . 0.9300 ?
C14 H14 . 0.9300 ?
